data_4108543
loop_
_publ_author_name
'Kazukuni Tahara'
'Takumi Fujita'
'Motohiro Sonoda'
'Motoo Shiro'
'Yoshito Tobe'

_publ_section_title
;
 Donors and Acceptors Based on Triangular Dehydrobenzo[12]annulenes:
 Formation of a Triple-Layered Rosette Structure by a Charge-Transfer
 Complex
;
_journal_name_full 'Journal of the American Chemical Society'
_journal_page_first 14339
_journal_page_last 14345
_journal_paper_doi 10.1021/ja804604y
_journal_volume 130
_journal_year 2008
_chemical_compound_source 'synthesis as described'
_chemical_formula_moiety 'C24 F12'
_chemical_formula_sum 'C24 F12'
_chemical_formula_weight 516.24
_chemical_name_systematic
;
 ?
;
_space_group_IT_number 14
_symmetry_cell_setting monoclinic
_symmetry_Int_Tables_number 14
_symmetry_space_group_name_Hall '-P 2ybc'
_symmetry_space_group_name_H-M 'P 1 21/c 1'
_atom_sites_solution_primary direct
_atom_sites_solution_secondary difmap
_audit_creation_date 2008-04-24T13:32:16-00:00
_audit_creation_method 'WinGX routine CIF_UPDATE'
_cell_angle_alpha 90
_cell_angle_beta 95.741(7)
_cell_angle_gamma 90
_cell_formula_units_Z 4
_cell_length_a 5.1021(11)
_cell_length_b 16.743(3)
_cell_length_c 21.306(4)
_cell_measurement_reflns_used 0
_cell_measurement_temperature 110(2)
_cell_measurement_theta_max 0
_cell_measurement_theta_min 0
_cell_measurement_wavelength 0.71073
_cell_volume 1810.9(6)
_computing_molecular_graphics 'Ortep-3 for Windows (Farrugia, 1997)'
_computing_publication_material 'WinGX publication routines (Farrugia, 1999)'
_computing_structure_refinement 'SHELXL-97 (Sheldrick, 1997)'
_computing_structure_solution 'SHELXS-86 (Sheldrick, 1986)'
_diffrn_ambient_temperature 110(2)
_diffrn_measured_fraction_theta_full 0.996
_diffrn_measured_fraction_theta_max 0.996
_diffrn_radiation_monochromator graphite
_diffrn_radiation_probe x-ray
_diffrn_radiation_type MoK\a
_diffrn_radiation_wavelength 0.71073
_diffrn_reflns_av_R_equivalents 0.2098
_diffrn_reflns_av_unetI/netI 0.1364
_diffrn_reflns_limit_h_max 6
_diffrn_reflns_limit_h_min -6
_diffrn_reflns_limit_k_max 21
_diffrn_reflns_limit_k_min -21
_diffrn_reflns_limit_l_max 27
_diffrn_reflns_limit_l_min -27
_diffrn_reflns_number 28415
_diffrn_reflns_theta_full 27.48
_diffrn_reflns_theta_max 27.48
_diffrn_reflns_theta_min 3.1
_exptl_absorpt_coefficient_mu 0.197
_exptl_absorpt_correction_type none
_exptl_crystal_colour yellow
_exptl_crystal_density_diffrn 1.893
_exptl_crystal_description platet
_exptl_crystal_F_000 1008
_exptl_crystal_size_max 0.5
_exptl_crystal_size_mid 0.1
_exptl_crystal_size_min 0.05
_refine_diff_density_max 0.345
_refine_diff_density_min -0.381
_refine_diff_density_rms 0.088
_refine_ls_extinction_method none
_refine_ls_goodness_of_fit_ref 0.983
_refine_ls_matrix_type full
_refine_ls_number_parameters 325
_refine_ls_number_reflns 4155
_refine_ls_number_restraints 0
_refine_ls_restrained_S_all 0.983
_refine_ls_R_factor_all 0.1884
_refine_ls_R_factor_gt 0.0834
_refine_ls_shift/su_max 0
_refine_ls_shift/su_mean 0
_refine_ls_structure_factor_coef Fsqd
_refine_ls_weighting_details 'calc w=1/[\s^2^(Fo^2^)+(0.0960P)^2^+0.0000P] where P=(Fo^2^+2Fc^2^)/3'
_refine_ls_weighting_scheme calc
_refine_ls_wR_factor_gt 0.1737
_refine_ls_wR_factor_ref 0.2297
_reflns_number_gt 1860
_reflns_number_total 4155
_reflns_threshold_expression >2sigma(I)
_cod_data_source_file ja804604y_si_002.cif
_cod_data_source_block PerfluoroDBA
_cod_original_sg_symbol_H-M 'P 21/c'
_cod_database_code 4108543

loop_
_symmetry_equiv_pos_as_xyz
'x, y, z'
'-x, y+1/2, -z+1/2'
'-x, -y, -z'
'x, -y-1/2, z-1/2'

loop_
_atom_site_label
_atom_site_type_symbol
_atom_site_fract_x
_atom_site_fract_y
_atom_site_fract_z
_atom_site_U_iso_or_equiv
_atom_site_adp_type
_atom_site_occupancy
_atom_site_symmetry_multiplicity
_atom_site_calc_flag
F9 F -0.2709(5) 0.47953(15) 0.03274(13) 0.0449(7) Uani 1 1 d
F5 F 0.4067(6) 0.05708(15) -0.08371(13) 0.0480(8) Uani 1 1 d
F8 F -0.3018(6) 0.30021(15) -0.10690(13) 0.0483(8) Uani 1 1 d
F10 F -0.2682(6) 0.58875(15) 0.12653(13) 0.0473(8) Uani 1 1 d
F7 F -0.3528(6) 0.17535(16) -0.18721(12) 0.0473(8) Uani 1 1 d
F12 F 0.4918(6) 0.47142(16) 0.23014(13) 0.0481(8) Uani 1 1 d
F6 F 0.0093(6) 0.05502(15) -0.17764(13) 0.0497(8) Uani 1 1 d
F11 F 0.1077(6) 0.58392(15) 0.22518(13) 0.0502(8) Uani 1 1 d
C9 C 0.2598(10) 0.1792(3) -0.0449(2) 0.0355(11) Uani 1 1 d
C15 C 0.0933(9) 0.3073(3) -0.0067(2) 0.0367(12) Uani 1 1 d
C21 C 0.3035(10) 0.4721(3) 0.1805(2) 0.0387(12) Uani 1 1 d
C20 C 0.1113(10) 0.5302(3) 0.1783(2) 0.0410(12) Uani 1 1 d
C8 C 0.4687(10) 0.1780(2) 0.0053(2) 0.0368(12) Uani 1 1 d
C18 C -0.0786(9) 0.4770(3) 0.0813(2) 0.0366(12) Uani 1 1 d
C23 C 0.5066(10) 0.3540(3) 0.1381(2) 0.0378(12) Uani 1 1 d
C24 C 0.6674(10) 0.3015(3) 0.1412(2) 0.0353(11) Uani 1 1 d
C14 C 0.0769(9) 0.2435(3) -0.0513(2) 0.0346(11) Uani 1 1 d
C12 C -0.1500(10) 0.1773(3) -0.1415(2) 0.0395(12) Uani 1 1 d
C13 C -0.1245(10) 0.2398(3) -0.0999(2) 0.0398(12) Uani 1 1 d
C10 C 0.2322(10) 0.1175(3) -0.0881(2) 0.0393(12) Uani 1 1 d
C22 C 0.3095(9) 0.4156(3) 0.1333(2) 0.0346(11) Uani 1 1 d
C17 C 0.1104(9) 0.4173(3) 0.0820(2) 0.0355(11) Uani 1 1 d
C11 C 0.0295(10) 0.1160(3) -0.1366(2) 0.0374(12) Uani 1 1 d
C19 C -0.0801(9) 0.5325(3) 0.1276(2) 0.0380(12) Uani 1 1 d
C6 C 0.8457(9) 0.1774(3) 0.0987(2) 0.0339(11) Uani 1 1 d
C1 C 0.8581(9) 0.2384(3) 0.1451(2) 0.0376(12) Uani 1 1 d
C2 C 1.0593(10) 0.2365(3) 0.1933(2) 0.0376(12) Uani 1 1 d
C4 C 1.2348(9) 0.1176(3) 0.1537(2) 0.0383(12) Uani 1 1 d
C3 C 1.2476(10) 0.1765(3) 0.1979(2) 0.0379(12) Uani 1 1 d
C5 C 1.0370(9) 0.1173(3) 0.1046(2) 0.0380(12) Uani 1 1 d
F3 F 1.4200(5) 0.05963(15) 0.15692(13) 0.0443(7) Uani 1 1 d
F1 F 1.0795(6) 0.29463(15) 0.23765(12) 0.0434(7) Uani 1 1 d
F2 F 1.4381(5) 0.17646(15) 0.24603(13) 0.0452(7) Uani 1 1 d
F4 F 1.0314(6) 0.05856(15) 0.06152(13) 0.0449(7) Uani 1 1 d
C7 C 0.6421(10) 0.1763(2) 0.0476(2) 0.0353(11) Uani 1 1 d
C16 C 0.1011(9) 0.3590(3) 0.0327(2) 0.0392(12) Uani 1 1 d

loop_
_atom_site_aniso_label
_atom_site_aniso_U_11
_atom_site_aniso_U_22
_atom_site_aniso_U_33
_atom_site_aniso_U_23
_atom_site_aniso_U_13
_atom_site_aniso_U_12
F9 0.0472(18) 0.0427(16) 0.0443(16) 0.0009(14) 0.0016(14) 0.0060(13)
F5 0.0542(19) 0.0379(16) 0.0512(18) -0.0058(13) 0.0014(15) 0.0094(13)
F8 0.0510(19) 0.0447(16) 0.0483(18) -0.0029(14) 0.0007(14) 0.0091(14)
F10 0.0510(18) 0.0379(15) 0.0536(18) -0.0046(14) 0.0078(14) 0.0096(14)
F7 0.0515(19) 0.0520(18) 0.0367(16) -0.0030(13) -0.0035(14) -0.0056(14)
F12 0.0499(19) 0.0499(17) 0.0430(17) -0.0101(14) -0.0027(14) 0.0066(14)
F6 0.065(2) 0.0400(16) 0.0443(17) -0.0097(14) 0.0049(15) -0.0014(14)
F11 0.054(2) 0.0413(16) 0.0547(18) -0.0141(14) 0.0046(15) 0.0028(14)
C9 0.043(3) 0.033(3) 0.032(3) 0.002(2) 0.006(2) -0.002(2)
C15 0.034(3) 0.033(3) 0.044(3) 0.007(2) 0.007(2) 0.004(2)
C21 0.037(3) 0.037(3) 0.042(3) 0.000(2) 0.004(2) 0.000(2)
C20 0.044(3) 0.034(3) 0.047(3) -0.009(2) 0.013(3) 0.001(2)
C8 0.043(3) 0.027(3) 0.042(3) -0.002(2) 0.010(3) 0.002(2)
C18 0.036(3) 0.034(3) 0.039(3) 0.005(2) 0.004(2) -0.001(2)
C23 0.047(3) 0.034(3) 0.032(3) -0.003(2) 0.007(2) -0.003(2)
C24 0.040(3) 0.037(3) 0.029(3) -0.002(2) 0.003(2) -0.005(2)
C14 0.038(3) 0.034(3) 0.032(3) -0.005(2) 0.005(2) -0.005(2)
C12 0.035(3) 0.047(3) 0.037(3) 0.003(2) 0.007(2) -0.003(2)
C13 0.047(3) 0.030(3) 0.043(3) 0.002(2) 0.008(3) 0.006(2)
C10 0.040(3) 0.039(3) 0.039(3) 0.006(2) 0.010(2) 0.008(2)
C22 0.034(3) 0.030(2) 0.041(3) -0.002(2) 0.009(2) 0.003(2)
C17 0.038(3) 0.032(3) 0.037(3) 0.001(2) 0.009(2) -0.002(2)
C11 0.049(3) 0.027(2) 0.037(3) -0.005(2) 0.007(2) -0.001(2)
C19 0.036(3) 0.035(3) 0.044(3) -0.004(2) 0.009(2) 0.005(2)
C6 0.035(3) 0.032(3) 0.035(3) -0.004(2) 0.005(2) -0.004(2)
C1 0.034(3) 0.036(3) 0.045(3) 0.000(2) 0.009(2) 0.000(2)
C2 0.042(3) 0.036(3) 0.036(3) -0.004(2) 0.010(2) -0.003(2)
C4 0.039(3) 0.034(3) 0.044(3) 0.007(2) 0.013(3) 0.005(2)
C3 0.039(3) 0.041(3) 0.033(3) 0.003(2) -0.003(2) -0.004(2)
C5 0.042(3) 0.036(3) 0.037(3) -0.003(2) 0.008(2) -0.002(2)
F3 0.0477(18) 0.0393(16) 0.0463(17) 0.0000(13) 0.0063(14) 0.0097(13)
F1 0.0535(18) 0.0396(15) 0.0371(16) -0.0070(13) 0.0043(13) 0.0015(13)
F2 0.0470(18) 0.0453(17) 0.0418(16) -0.0035(13) -0.0026(14) 0.0032(13)
F4 0.0524(19) 0.0373(15) 0.0449(17) -0.0057(13) 0.0052(14) 0.0039(13)
C7 0.040(3) 0.026(2) 0.041(3) -0.006(2) 0.012(3) -0.002(2)
C16 0.041(3) 0.034(3) 0.044(3) 0.006(2) 0.007(2) 0.002(2)

loop_
_atom_type_symbol
_atom_type_description
_atom_type_scat_dispersion_real
_atom_type_scat_dispersion_imag
_atom_type_scat_source
C C 0.0033 0.0016 'International Tables Vol C Tables 4.2.6.8 and 6.1.1.4'
F F 0.0171 0.0103 'International Tables Vol C Tables 4.2.6.8 and 6.1.1.4'

loop_
_geom_angle_atom_site_label_1
_geom_angle_atom_site_label_2
_geom_angle_atom_site_label_3
_geom_angle
C10 C9 C14 118.7(4)
C10 C9 C8 120.4(4)
C14 C9 C8 120.9(4)
C16 C15 C14 177.0(5)
F12 C21 C20 118.6(4)
F12 C21 C22 119.7(4)
C20 C21 C22 121.7(5)
F11 C20 C21 120.6(5)
F11 C20 C19 120.0(4)
C21 C20 C19 119.4(4)
C7 C8 C9 179.2(5)
F9 C18 C19 118.6(4)
F9 C18 C17 118.7(4)
C19 C18 C17 122.7(4)
C24 C23 C22 178.6(5)
C23 C24 C1 179.6(6)
C13 C14 C9 117.9(4)
C13 C14 C15 121.4(4)
C9 C14 C15 120.6(4)
F7 C12 C13 120.2(4)
F7 C12 C11 119.6(4)
C13 C12 C11 120.2(5)
F8 C13 C12 118.7(4)
F8 C13 C14 119.0(4)
C12 C13 C14 122.2(4)
F5 C10 C9 119.6(4)
F5 C10 C11 118.5(4)
C9 C10 C11 121.9(4)
C21 C22 C17 118.8(4)
C21 C22 C23 120.4(4)
C17 C22 C23 120.8(4)
C18 C17 C22 117.8(4)
C18 C17 C16 120.8(4)
C22 C17 C16 121.4(4)
F6 C11 C12 120.8(4)
F6 C11 C10 120.2(4)
C12 C11 C10 119.0(4)
F10 C19 C18 121.6(4)
F10 C19 C20 118.7(4)
C18 C19 C20 119.7(4)
C5 C6 C1 118.2(4)
C5 C6 C7 120.5(4)
C1 C6 C7 121.3(4)
C2 C1 C6 118.7(4)
C2 C1 C24 120.8(4)
C6 C1 C24 120.5(4)
F1 C2 C1 120.1(4)
F1 C2 C3 117.9(4)
C1 C2 C3 121.9(4)
F3 C4 C3 120.0(4)
F3 C4 C5 119.5(4)
C3 C4 C5 120.5(4)
F2 C3 C4 120.6(4)
F2 C3 C2 119.9(4)
C4 C3 C2 119.4(4)
F4 C5 C4 119.0(4)
F4 C5 C6 119.8(4)
C4 C5 C6 121.2(4)
C8 C7 C6 177.7(5)
C15 C16 C17 177.1(5)

loop_
_geom_bond_atom_site_label_1
_geom_bond_atom_site_label_2
_geom_bond_distance
F9 C18 1.353(5)
F5 C10 1.345(5)
F8 C13 1.355(5)
F10 C19 1.344(5)
F7 C12 1.349(5)
F12 C21 1.356(5)
F6 C11 1.342(5)
F11 C20 1.346(5)
C9 C10 1.381(6)
C9 C14 1.422(6)
C9 C8 1.433(7)
C15 C16 1.203(6)
C15 C14 1.427(6)
C21 C20 1.378(6)
C21 C22 1.383(6)
C20 C19 1.383(7)
C8 C7 1.199(6)
C18 C19 1.355(6)
C18 C17 1.389(6)
C23 C24 1.199(6)
C23 C22 1.437(6)
C24 C1 1.433(7)
C14 C13 1.386(6)
C12 C13 1.368(6)
C12 C11 1.373(6)
C10 C11 1.387(7)
C22 C17 1.417(6)
C17 C16 1.431(7)
C6 C5 1.398(6)
C6 C1 1.419(6)
C6 C7 1.428(7)
C1 C2 1.378(6)
C2 F1 1.353(5)
C2 C3 1.386(6)
C4 F3 1.351(5)
C4 C3 1.362(6)
C4 C5 1.378(6)
C3 F2 1.341(5)
C5 F4 1.344(5)

loop_
_cod_related_entry_id
_cod_related_entry_database
_cod_related_entry_code
1 ChemSpider 30660339
